data_7107212
loop_
_publ_author_name
'Qianyi Zhao'
'Xiaoyu Han'
'Yin Wei'
'Min Shi'
'Yixin Lu'

_publ_section_title
;
 Asymmetric [3+2] annulation of allenes with maleimides catalyzed by
 dipeptide-derived phosphines: facile creation of functionalized bicyclic
 cyclopentenes containing two tertiary stereogenic centers
;
_journal_name_full Chem.Commun.
_journal_page_first 970
_journal_paper_doi 10.1039/c2cc16904e
_journal_volume 48
_journal_year 2012
_chemical_formula_sum 'C21 H25 Br N2 O3'
_chemical_formula_weight 433.34
_chemical_name_systematic
;
?
;
_space_group_IT_number 14
_symmetry_cell_setting monoclinic
_symmetry_space_group_name_Hall '-P 2ybc'
_symmetry_space_group_name_H-M 'P 1 21/c 1'
_atom_sites_solution_hydrogens geom
_atom_sites_solution_primary direct
_atom_sites_solution_secondary difmap
_audit_creation_method SHELXL-97
_cell_angle_alpha 90.00
_cell_angle_beta 98.968(17)
_cell_angle_gamma 90.00
_cell_formula_units_Z 8
_cell_length_a 8.960(7)
_cell_length_b 21.905(17)
_cell_length_c 20.488(16)
_cell_measurement_reflns_used 2095
_cell_measurement_temperature 293(2)
_cell_measurement_theta_max 43.149
_cell_measurement_theta_min 4.960
_cell_volume 3972(5)
_computing_cell_refinement 'Bruker SMART'
_computing_data_collection 'Bruker SMART'
_computing_data_reduction 'Bruker SHELXTL'
_computing_molecular_graphics 'Bruker SHELXTL'
_computing_publication_material 'Bruker SHELXTL'
_computing_structure_refinement 'SHELXL-97 (Sheldrick, 1997)'
_computing_structure_solution 'SHELXS-97 (Sheldrick, 1990)'
_diffrn_ambient_temperature 293(2)
_diffrn_measured_fraction_theta_full 0.994
_diffrn_measured_fraction_theta_max 0.994
_diffrn_measurement_device_type 'CCD area detector'
_diffrn_measurement_method 'phi and omega scans'
_diffrn_radiation_monochromator graphite
_diffrn_radiation_source 'fine-focus sealed tube'
_diffrn_radiation_type MoK\a
_diffrn_radiation_wavelength 0.71073
_diffrn_reflns_av_R_equivalents 0.0488
_diffrn_reflns_av_sigmaI/netI 0.0789
_diffrn_reflns_limit_h_max 10
_diffrn_reflns_limit_h_min -10
_diffrn_reflns_limit_k_max 18
_diffrn_reflns_limit_k_min -26
_diffrn_reflns_limit_l_max 18
_diffrn_reflns_limit_l_min -24
_diffrn_reflns_number 16455
_diffrn_reflns_theta_full 25.50
_diffrn_reflns_theta_max 25.50
_diffrn_reflns_theta_min 1.86
_exptl_absorpt_coefficient_mu 2.093
_exptl_absorpt_correction_T_max 1.0000
_exptl_absorpt_correction_T_min 0.2635
_exptl_absorpt_correction_type empirical
_exptl_absorpt_process_details sadabs
_exptl_crystal_colour colorless
_exptl_crystal_density_diffrn 1.449
_exptl_crystal_density_method 'not measured'
_exptl_crystal_description prismatic
_exptl_crystal_F_000 1792
_exptl_crystal_size_max 0.265
_exptl_crystal_size_mid 0.071
_exptl_crystal_size_min 0.063
_refine_diff_density_max 0.673
_refine_diff_density_min -0.644
_refine_diff_density_rms 0.069
_refine_ls_extinction_method none
_refine_ls_goodness_of_fit_ref 1.010
_refine_ls_hydrogen_treatment mixed
_refine_ls_matrix_type full
_refine_ls_number_parameters 495
_refine_ls_number_reflns 7349
_refine_ls_number_restraints 0
_refine_ls_restrained_S_all 1.010
_refine_ls_R_factor_all 0.1320
_refine_ls_R_factor_gt 0.0646
_refine_ls_shift/su_max 0.001
_refine_ls_shift/su_mean 0.000
_refine_ls_structure_factor_coef Fsqd
_refine_ls_weighting_details 'calc w=1/[\s^2^(Fo^2^)+(0.0899P)^2^+0.6925P] where P=(Fo^2^+2Fc^2^)/3'
_refine_ls_weighting_scheme calc
_refine_ls_wR_factor_gt 0.1571
_refine_ls_wR_factor_ref 0.1916
_reflns_number_gt 3819
_reflns_number_total 7349
_reflns_threshold_expression >2sigma(I)
_cod_data_source_file c2cc16904e.txt
_cod_data_source_block cd211381
_cod_original_sg_symbol_H-M P2(1)/c
_cod_database_code 7107212

loop_
_symmetry_equiv_pos_as_xyz
'x, y, z'
'-x, y+1/2, -z+1/2'
'-x, -y, -z'
'x, -y-1/2, z-1/2'

loop_
_atom_site_label
_atom_site_type_symbol
_atom_site_fract_x
_atom_site_fract_y
_atom_site_fract_z
_atom_site_U_iso_or_equiv
_atom_site_adp_type
_atom_site_occupancy
_atom_site_symmetry_multiplicity
_atom_site_calc_flag
_atom_site_refinement_flags
Br1 Br 0.35016(9) 0.28722(4) 0.43181(4) 0.1016(3) Uani 1 1 d .
Br2 Br -0.09345(11) 0.76762(4) 0.45661(4) 0.1073(4) Uani 1 1 d .
N1 N 0.6899(5) 0.1569(2) 0.30032(19) 0.0443(11) Uani 1 1 d .
N2 N 0.3711(4) 0.05035(19) 0.1189(2) 0.0498(11) Uani 1 1 d .
N3 N -0.1774(5) 0.6659(2) 0.2290(2) 0.0522(12) Uani 1 1 d .
N4 N 0.0453(4) 0.48746(18) 0.1371(2) 0.0457(10) Uani 1 1 d .
O1 O 0.4711(3) 0.17484(17) 0.23119(16) 0.0570(10) Uani 1 1 d .
O2 O 0.4298(4) 0.04097(19) 0.22981(18) 0.0681(11) Uani 1 1 d .
O3 O 0.3795(4) 0.06083(19) 0.01002(18) 0.0741(12) Uani 1 1 d .
O4 O -0.0158(4) 0.64755(19) 0.1581(2) 0.0750(12) Uani 1 1 d .
O5 O 0.0675(4) 0.5376(2) 0.2346(2) 0.0817(14) Uani 1 1 d .
O6 O -0.0440(4) 0.44080(19) 0.0407(2) 0.0714(11) Uani 1 1 d .
C1 C 0.6033(5) 0.1567(2) 0.2407(2) 0.0444(12) Uani 1 1 d .
C2 C 0.6763(5) 0.1322(2) 0.1861(2) 0.0438(12) Uani 1 1 d .
H2 H 0.7861 0.1321 0.1998 0.053 Uiso 1 1 calc R
C3 C 0.6378(6) 0.1700(3) 0.1232(2) 0.0561(14) Uani 1 1 d .
H3A H 0.5321 0.1817 0.1159 0.067 Uiso 1 1 calc R
H3B H 0.6997 0.2065 0.1251 0.067 Uiso 1 1 calc R
C4 C 0.6721(6) 0.1278(3) 0.0702(2) 0.0595(15) Uani 1 1 d .
H4A H 0.7799 0.1259 0.0692 0.071 Uiso 1 1 calc R
H4B H 0.6209 0.1406 0.0271 0.071 Uiso 1 1 calc R
C5 C 0.6121(5) 0.0662(2) 0.0900(2) 0.0504(13) Uani 1 1 d .
H5 H 0.6695 0.0322 0.0751 0.061 Uiso 1 1 calc R
C6 C 0.6241(5) 0.0671(2) 0.1647(2) 0.0415(12) Uani 1 1 d .
H6 H 0.6977 0.0368 0.1848 0.050 Uiso 1 1 calc R
C7 C 0.4687(5) 0.0513(2) 0.1776(2) 0.0461(12) Uani 1 1 d .
C8 C 0.4438(6) 0.0594(2) 0.0655(3) 0.0523(13) Uani 1 1 d .
C9 C 0.2089(5) 0.0388(3) 0.1141(3) 0.0592(15) Uani 1 1 d .
H9A H 0.1589 0.0541 0.0718 0.071 Uiso 1 1 calc R
H9B H 0.1710 0.0620 0.1484 0.071 Uiso 1 1 calc R
C10 C 0.1661(6) -0.0258(3) 0.1201(4) 0.079(2) Uani 1 1 d .
H10 H 0.1972 -0.0349 0.1671 0.095 Uiso 1 1 calc R
C11 C -0.0066(6) -0.0324(3) 0.1099(4) 0.085(2) Uani 1 1 d .
H11A H -0.0478 -0.0213 0.0649 0.103 Uiso 1 1 calc R
H11B H -0.0480 -0.0047 0.1394 0.103 Uiso 1 1 calc R
C12 C -0.0542(9) -0.0983(5) 0.1234(5) 0.143(4) Uani 1 1 d .
H12A H -0.0253 -0.1074 0.1699 0.171 Uiso 1 1 calc R
H12B H -0.1632 -0.1017 0.1128 0.171 Uiso 1 1 calc R
C13 C 0.0123(9) -0.1407(4) 0.0862(5) 0.124(3) Uani 1 1 d .
H13A H -0.0233 -0.1336 0.0397 0.149 Uiso 1 1 calc R
H13B H -0.0188 -0.1814 0.0969 0.149 Uiso 1 1 calc R
C14 C 0.1855(8) -0.1370(3) 0.0990(4) 0.091(2) Uani 1 1 d .
H14A H 0.2273 -0.1640 0.0689 0.109 Uiso 1 1 calc R
H14B H 0.2233 -0.1497 0.1438 0.109 Uiso 1 1 calc R
C15 C 0.2340(8) -0.0707(4) 0.0883(5) 0.120(3) Uani 1 1 d .
H15A H 0.3423 -0.0679 0.1024 0.144 Uiso 1 1 calc R
H15B H 0.2148 -0.0622 0.0413 0.144 Uiso 1 1 calc R
C16 C 0.6472(5) 0.1737(2) 0.3599(2) 0.0414(12) Uani 1 1 d .
C17 C 0.7260(6) 0.1470(3) 0.4170(3) 0.0568(14) Uani 1 1 d .
H17 H 0.8017 0.1185 0.4142 0.068 Uiso 1 1 calc R
C18 C 0.6909(6) 0.1630(3) 0.4762(3) 0.0671(17) Uani 1 1 d .
H18 H 0.7443 0.1457 0.5143 0.080 Uiso 1 1 calc R
C19 C 0.5777(6) 0.2044(3) 0.4817(3) 0.0619(15) Uani 1 1 d .
H19 H 0.5530 0.2144 0.5228 0.074 Uiso 1 1 calc R
C20 C 0.5031(6) 0.2301(2) 0.4255(3) 0.0516(13) Uani 1 1 d .
C21 C 0.5346(5) 0.2149(2) 0.3649(2) 0.0441(12) Uani 1 1 d .
H21 H 0.4802 0.2323 0.3271 0.053 Uiso 1 1 calc R
C22 C -0.1340(5) 0.6370(3) 0.1781(3) 0.0536(14) Uani 1 1 d .
C23 C -0.2377(5) 0.5865(2) 0.1481(2) 0.0463(12) Uani 1 1 d .
H23 H -0.3372 0.5923 0.1615 0.056 Uiso 1 1 calc R
C24 C -0.2571(6) 0.5843(3) 0.0732(3) 0.0600(15) Uani 1 1 d .
H24A H -0.3295 0.6147 0.0537 0.072 Uiso 1 1 calc R
H24B H -0.1616 0.5913 0.0577 0.072 Uiso 1 1 calc R
C25 C -0.3142(5) 0.5210(3) 0.0562(3) 0.0585(15) Uani 1 1 d .
H25A H -0.2998 0.5098 0.0118 0.070 Uiso 1 1 calc R
H25B H -0.4204 0.5173 0.0599 0.070 Uiso 1 1 calc R
C26 C -0.2173(5) 0.4824(2) 0.1074(2) 0.0475(13) Uani 1 1 d .
H26 H -0.2714 0.4453 0.1169 0.057 Uiso 1 1 calc R
C27 C -0.1794(5) 0.5216(2) 0.1693(2) 0.0470(13) Uani 1 1 d .
H27 H -0.2289 0.5059 0.2053 0.056 Uiso 1 1 calc R
C28 C -0.0092(5) 0.5176(3) 0.1867(3) 0.0532(14) Uani 1 1 d .
C29 C -0.0671(6) 0.4666(2) 0.0887(3) 0.0486(13) Uani 1 1 d .
C30 C 0.2065(5) 0.4806(2) 0.1333(3) 0.0551(14) Uani 1 1 d .
H30A H 0.2624 0.5116 0.1607 0.066 Uiso 1 1 calc R
H30B H 0.2219 0.4876 0.0881 0.066 Uiso 1 1 calc R
C31 C 0.2698(5) 0.4190(2) 0.1550(3) 0.0489(13) Uani 1 1 d .
H31 H 0.2006 0.3876 0.1340 0.059 Uiso 1 1 calc R
C32 C 0.4231(6) 0.4100(3) 0.1329(3) 0.0635(16) Uani 1 1 d .
H32A H 0.4106 0.4123 0.0851 0.076 Uiso 1 1 calc R
H32B H 0.4900 0.4428 0.1506 0.076 Uiso 1 1 calc R
C33 C 0.4956(7) 0.3497(3) 0.1549(3) 0.0735(18) Uani 1 1 d .
H33A H 0.5934 0.3467 0.1405 0.088 Uiso 1 1 calc R
H33B H 0.4329 0.3165 0.1348 0.088 Uiso 1 1 calc R
C34 C 0.5148(6) 0.3443(3) 0.2293(3) 0.0719(17) Uani 1 1 d .
H34A H 0.5837 0.3755 0.2494 0.086 Uiso 1 1 calc R
H34B H 0.5574 0.3047 0.2429 0.086 Uiso 1 1 calc R
C35 C 0.3623(7) 0.3515(3) 0.2522(3) 0.0797(19) Uani 1 1 d .
H35A H 0.2972 0.3178 0.2355 0.096 Uiso 1 1 calc R
H35B H 0.3761 0.3502 0.3001 0.096 Uiso 1 1 calc R
C36 C 0.2879(6) 0.4105(3) 0.2288(3) 0.0629(15) Uani 1 1 d .
H36A H 0.3475 0.4441 0.2501 0.075 Uiso 1 1 calc R
H36B H 0.1891 0.4123 0.2424 0.075 Uiso 1 1 calc R
C37 C -0.0957(5) 0.7103(2) 0.2679(3) 0.0493(13) Uani 1 1 d .
C38 C -0.1234(6) 0.7153(2) 0.3309(3) 0.0566(14) Uani 1 1 d .
H38 H -0.1916 0.6893 0.3467 0.068 Uiso 1 1 calc R
C39 C -0.0489(7) 0.7596(3) 0.3710(3) 0.0630(15) Uani 1 1 d .
C40 C 0.0495(7) 0.7988(3) 0.3499(3) 0.0665(16) Uani 1 1 d .
H40 H 0.0969 0.8288 0.3779 0.080 Uiso 1 1 calc R
C41 C 0.0781(6) 0.7937(3) 0.2868(3) 0.0678(16) Uani 1 1 d .
H41 H 0.1468 0.8199 0.2716 0.081 Uiso 1 1 calc R
C42 C 0.0052(6) 0.7496(3) 0.2454(3) 0.0577(14) Uani 1 1 d .
H42 H 0.0243 0.7464 0.2022 0.069 Uiso 1 1 calc R
H1 H 0.778(5) 0.150(2) 0.300(2) 0.037(14) Uiso 1 1 d .
H3 H -0.263(6) 0.656(2) 0.238(2) 0.051(15) Uiso 1 1 d .

loop_
_atom_site_aniso_label
_atom_site_aniso_U_11
_atom_site_aniso_U_22
_atom_site_aniso_U_33
_atom_site_aniso_U_23
_atom_site_aniso_U_13
_atom_site_aniso_U_12
Br1 0.1156(6) 0.1210(7) 0.0761(5) 0.0070(4) 0.0394(4) 0.0664(5)
Br2 0.1518(8) 0.1136(7) 0.0571(4) -0.0091(4) 0.0186(5) -0.0143(5)
N1 0.028(2) 0.068(3) 0.038(2) -0.005(2) 0.0045(19) 0.008(2)
N2 0.042(2) 0.056(3) 0.049(3) -0.005(2) 0.000(2) -0.011(2)
N3 0.034(2) 0.064(3) 0.060(3) -0.013(2) 0.011(2) -0.007(2)
N4 0.033(2) 0.054(3) 0.049(3) -0.006(2) 0.0039(19) -0.0001(19)
O1 0.0347(18) 0.088(3) 0.046(2) -0.008(2) -0.0001(15) 0.0121(18)
O2 0.065(2) 0.097(3) 0.046(2) -0.003(2) 0.0181(19) -0.024(2)
O3 0.085(3) 0.092(3) 0.039(2) 0.001(2) -0.010(2) -0.015(2)
O4 0.0372(19) 0.104(3) 0.090(3) -0.033(3) 0.028(2) -0.016(2)
O5 0.058(2) 0.115(4) 0.064(3) -0.040(3) -0.018(2) 0.017(2)
O6 0.070(2) 0.089(3) 0.057(2) -0.023(2) 0.014(2) 0.004(2)
C1 0.033(3) 0.059(3) 0.041(3) -0.004(3) 0.006(2) -0.001(2)
C2 0.033(2) 0.059(3) 0.039(3) -0.003(3) 0.003(2) -0.002(2)
C3 0.060(3) 0.060(4) 0.048(3) 0.002(3) 0.009(3) -0.016(3)
C4 0.061(3) 0.081(4) 0.039(3) 0.000(3) 0.014(3) -0.015(3)
C5 0.048(3) 0.064(4) 0.041(3) -0.012(3) 0.014(2) 0.002(3)
C6 0.040(3) 0.052(3) 0.033(3) 0.001(2) 0.006(2) 0.000(2)
C7 0.048(3) 0.055(3) 0.035(3) -0.006(3) 0.005(2) -0.014(2)
C8 0.061(3) 0.052(3) 0.044(3) -0.005(3) 0.008(3) -0.005(3)
C9 0.046(3) 0.067(4) 0.063(4) -0.009(3) 0.000(3) -0.003(3)
C10 0.048(3) 0.075(5) 0.112(6) -0.012(4) 0.005(4) -0.010(3)
C11 0.043(3) 0.084(5) 0.124(6) 0.003(4) -0.003(4) -0.016(3)
C12 0.086(6) 0.173(10) 0.174(10) -0.024(8) 0.034(6) -0.067(6)
C13 0.103(6) 0.130(7) 0.153(8) -0.086(6) 0.067(6) -0.068(5)
C14 0.092(5) 0.067(5) 0.119(6) -0.010(4) 0.036(4) -0.015(4)
C15 0.081(5) 0.090(6) 0.204(10) -0.030(6) 0.068(6) -0.026(4)
C16 0.035(2) 0.048(3) 0.040(3) -0.007(2) 0.002(2) -0.001(2)
C17 0.050(3) 0.070(4) 0.048(3) -0.004(3) -0.001(3) 0.014(3)
C18 0.067(4) 0.090(5) 0.040(3) 0.002(3) -0.006(3) 0.015(3)
C19 0.076(4) 0.072(4) 0.037(3) -0.012(3) 0.008(3) 0.007(3)
C20 0.056(3) 0.052(3) 0.050(3) 0.000(3) 0.015(3) 0.008(3)
C21 0.047(3) 0.047(3) 0.037(3) 0.003(2) 0.003(2) 0.008(2)
C22 0.032(3) 0.073(4) 0.054(3) -0.008(3) 0.002(2) 0.000(3)
C23 0.029(2) 0.060(3) 0.049(3) -0.009(3) 0.006(2) 0.002(2)
C24 0.046(3) 0.081(4) 0.050(3) 0.005(3) -0.001(3) 0.012(3)
C25 0.045(3) 0.078(4) 0.050(3) -0.012(3) -0.002(3) -0.005(3)
C26 0.037(3) 0.056(3) 0.047(3) -0.005(3) -0.001(2) -0.014(2)
C27 0.037(3) 0.061(3) 0.045(3) -0.003(3) 0.010(2) -0.004(2)
C28 0.040(3) 0.071(4) 0.046(3) -0.008(3) 0.000(3) 0.002(3)
C29 0.053(3) 0.051(3) 0.042(3) 0.000(3) 0.009(3) -0.002(3)
C30 0.042(3) 0.060(4) 0.066(4) 0.007(3) 0.017(3) 0.002(2)
C31 0.041(3) 0.048(3) 0.060(3) 0.002(3) 0.015(2) 0.000(2)
C32 0.050(3) 0.085(4) 0.060(4) 0.013(3) 0.022(3) 0.019(3)
C33 0.060(3) 0.083(5) 0.079(4) 0.010(4) 0.019(3) 0.019(3)
C34 0.057(3) 0.077(4) 0.080(4) 0.012(4) 0.005(3) 0.007(3)
C35 0.086(4) 0.085(5) 0.072(4) 0.026(4) 0.022(4) 0.008(4)
C36 0.063(3) 0.070(4) 0.059(4) 0.003(3) 0.020(3) 0.008(3)
C37 0.036(3) 0.051(3) 0.060(3) -0.002(3) 0.006(2) 0.003(2)
C38 0.051(3) 0.054(4) 0.065(4) -0.001(3) 0.010(3) 0.001(3)
C39 0.068(4) 0.066(4) 0.053(3) 0.003(3) 0.006(3) 0.003(3)
C40 0.061(4) 0.063(4) 0.070(4) -0.005(3) -0.009(3) 0.000(3)
C41 0.054(3) 0.061(4) 0.089(5) 0.001(4) 0.014(3) -0.012(3)
C42 0.049(3) 0.064(4) 0.062(4) -0.007(3) 0.014(3) -0.003(3)

loop_
_atom_type_symbol
_atom_type_description
_atom_type_scat_dispersion_real
_atom_type_scat_dispersion_imag
_atom_type_scat_source
C C 0.0033 0.0016 'International Tables Vol C Tables 4.2.6.8 and 6.1.1.4'
H H 0.0000 0.0000 'International Tables Vol C Tables 4.2.6.8 and 6.1.1.4'
N N 0.0061 0.0033 'International Tables Vol C Tables 4.2.6.8 and 6.1.1.4'
O O 0.0106 0.0060 'International Tables Vol C Tables 4.2.6.8 and 6.1.1.4'
Br Br -0.2901 2.4595 'International Tables Vol C Tables 4.2.6.8 and 6.1.1.4'

loop_
_geom_angle_atom_site_label_1
_geom_angle_atom_site_label_2
_geom_angle_atom_site_label_3
_geom_angle
C1 N1 C16 127.1(4)
C1 N1 H1 115(3)
C16 N1 H1 117(3)
C7 N2 C8 112.3(4)
C7 N2 C9 123.6(4)
C8 N2 C9 124.1(4)
C22 N3 C37 126.2(5)
C22 N3 H3 116(3)
C37 N3 H3 118(3)
C28 N4 C29 113.0(4)
C28 N4 C30 124.0(4)
C29 N4 C30 123.0(4)
O1 C1 N1 123.1(5)
O1 C1 C2 121.5(4)
N1 C1 C2 115.3(4)
C1 C2 C3 111.9(4)
C1 C2 C6 113.5(4)
C3 C2 C6 104.0(4)
C1 C2 H2 109.1
C3 C2 H2 109.1
C6 C2 H2 109.1
C4 C3 C2 103.5(4)
C4 C3 H3A 111.1
C2 C3 H3A 111.1
C4 C3 H3B 111.1
C2 C3 H3B 111.1
H3A C3 H3B 109.0
C3 C4 C5 103.4(4)
C3 C4 H4A 111.1
C5 C4 H4A 111.1
C3 C4 H4B 111.1
C5 C4 H4B 111.1
H4A C4 H4B 109.0
C6 C5 C8 104.2(4)
C6 C5 C4 106.4(4)
C8 C5 C4 111.8(5)
C6 C5 H5 111.4
C8 C5 H5 111.4
C4 C5 H5 111.4
C7 C6 C5 104.6(4)
C7 C6 C2 114.4(4)
C5 C6 C2 105.6(4)
C7 C6 H6 110.6
C5 C6 H6 110.6
C2 C6 H6 110.6
O2 C7 N2 123.0(5)
O2 C7 C6 127.5(4)
N2 C7 C6 109.4(4)
O3 C8 N2 123.1(5)
O3 C8 C5 128.2(5)
N2 C8 C5 108.7(4)
N2 C9 C10 115.3(4)
N2 C9 H9A 108.4
C10 C9 H9A 108.4
N2 C9 H9B 108.4
C10 C9 H9B 108.4
H9A C9 H9B 107.5
C15 C10 C9 120.5(6)
C15 C10 C11 112.3(6)
C9 C10 C11 110.4(5)
C15 C10 H10 103.9
C9 C10 H10 103.9
C11 C10 H10 103.9
C10 C11 C12 111.4(6)
C10 C11 H11A 109.3
C12 C11 H11A 109.3
C10 C11 H11B 109.3
C12 C11 H11B 109.3
H11A C11 H11B 108.0
C13 C12 C11 111.9(8)
C13 C12 H12A 109.2
C11 C12 H12A 109.2
C13 C12 H12B 109.2
C11 C12 H12B 109.2
H12A C12 H12B 107.9
C12 C13 C14 112.3(6)
C12 C13 H13A 109.1
C14 C13 H13A 109.1
C12 C13 H13B 109.1
C14 C13 H13B 109.1
H13A C13 H13B 107.9
C13 C14 C15 109.0(6)
C13 C14 H14A 109.9
C15 C14 H14A 109.9
C13 C14 H14B 109.9
C15 C14 H14B 109.9
H14A C14 H14B 108.3
C10 C15 C14 116.9(7)
C10 C15 H15A 108.1
C14 C15 H15A 108.1
C10 C15 H15B 108.1
C14 C15 H15B 108.1
H15A C15 H15B 107.3
C21 C16 N1 123.3(4)
C21 C16 C17 119.7(5)
N1 C16 C17 117.0(4)
C18 C17 C16 119.1(5)
C18 C17 H17 120.4
C16 C17 H17 120.4
C17 C18 C19 121.6(5)
C17 C18 H18 119.2
C19 C18 H18 119.2
C20 C19 C18 118.4(5)
C20 C19 H19 120.8
C18 C19 H19 120.8
C21 C20 C19 121.8(5)
C21 C20 Br1 119.1(4)
C19 C20 Br1 119.1(4)
C20 C21 C16 119.4(4)
C20 C21 H21 120.3
C16 C21 H21 120.3
O4 C22 N3 123.4(5)
O4 C22 C23 121.0(5)
N3 C22 C23 115.5(5)
C22 C23 C24 113.6(4)
C22 C23 C27 113.4(4)
C24 C23 C27 103.5(4)
C22 C23 H23 108.7
C24 C23 H23 108.7
C27 C23 H23 108.7
C25 C24 C23 104.2(4)
C25 C24 H24A 110.9
C23 C24 H24A 110.9
C25 C24 H24B 110.9
C23 C24 H24B 110.9
H24A C24 H24B 108.9
C24 C25 C26 102.6(4)
C24 C25 H25A 111.2
C26 C25 H25A 111.2
C24 C25 H25B 111.2
C26 C25 H25B 111.2
H25A C25 H25B 109.2
C29 C26 C25 113.1(4)
C29 C26 C27 104.6(4)
C25 C26 C27 106.9(4)
C29 C26 H26 110.7
C25 C26 H26 110.7
C27 C26 H26 110.7
C28 C27 C26 104.4(4)
C28 C27 C23 113.7(4)
C26 C27 C23 105.2(4)
C28 C27 H27 111.1
C26 C27 H27 111.1
C23 C27 H27 111.1
O5 C28 N4 124.4(5)
O5 C28 C27 127.1(5)
N4 C28 C27 108.5(4)
O6 C29 N4 123.7(5)
O6 C29 C26 127.3(5)
N4 C29 C26 109.0(4)
N4 C30 C31 114.0(4)
N4 C30 H30A 108.8
C31 C30 H30A 108.8
N4 C30 H30B 108.8
C31 C30 H30B 108.8
H30A C30 H30B 107.7
C30 C31 C36 112.6(5)
C30 C31 C32 110.2(4)
C36 C31 C32 108.7(4)
C30 C31 H31 108.4
C36 C31 H31 108.4
C32 C31 H31 108.4
C33 C32 C31 113.0(5)
C33 C32 H32A 109.0
C31 C32 H32A 109.0
C33 C32 H32B 109.0
C31 C32 H32B 109.0
H32A C32 H32B 107.8
C32 C33 C34 110.3(5)
C32 C33 H33A 109.6
C34 C33 H33A 109.6
C32 C33 H33B 109.6
C34 C33 H33B 109.6
H33A C33 H33B 108.1
C33 C34 C35 109.7(5)
C33 C34 H34A 109.7
C35 C34 H34A 109.7
C33 C34 H34B 109.7
C35 C34 H34B 109.7
H34A C34 H34B 108.2
C36 C35 C34 111.6(5)
C36 C35 H35A 109.3
C34 C35 H35A 109.3
C36 C35 H35B 109.3
C34 C35 H35B 109.3
H35A C35 H35B 108.0
C35 C36 C31 113.6(5)
C35 C36 H36A 108.8
C31 C36 H36A 108.8
C35 C36 H36B 108.8
C31 C36 H36B 108.8
H36A C36 H36B 107.7
C38 C37 C42 119.6(5)
C38 C37 N3 116.4(5)
C42 C37 N3 124.0(5)
C37 C38 C39 118.8(6)
C37 C38 H38 120.6
C39 C38 H38 120.6
C40 C39 C38 122.6(6)
C40 C39 Br2 119.1(5)
C38 C39 Br2 118.2(5)
C39 C40 C41 118.7(6)
C39 C40 H40 120.6
C41 C40 H40 120.6
C40 C41 C42 120.1(6)
C40 C41 H41 120.0
C42 C41 H41 120.0
C37 C42 C41 120.2(6)
C37 C42 H42 119.9
C41 C42 H42 119.9

loop_
_geom_bond_atom_site_label_1
_geom_bond_atom_site_label_2
_geom_bond_distance
Br1 C20 1.875(5)
Br2 C39 1.867(6)
N1 C1 1.341(6)
N1 C16 1.385(6)
N1 H1 0.80(4)
N2 C7 1.372(6)
N2 C8 1.372(7)
N2 C9 1.463(6)
N3 C22 1.329(7)
N3 C37 1.390(6)
N3 H3 0.85(5)
N4 C28 1.365(6)
N4 C29 1.377(6)
N4 C30 1.467(6)
O1 C1 1.236(5)
O2 C7 1.198(6)
O3 C8 1.192(6)
O4 C22 1.215(6)
O5 C28 1.192(6)
O6 C29 1.179(6)
C1 C2 1.482(7)
C2 C3 1.527(7)
C2 C6 1.542(7)
C2 H2 0.9800
C3 C4 1.493(7)
C3 H3A 0.9700
C3 H3B 0.9700
C4 C5 1.531(7)
C4 H4A 0.9700
C4 H4B 0.9700
C5 C6 1.518(6)
C5 C8 1.520(7)
C5 H5 0.9800
C6 C7 1.498(7)
C6 H6 0.9800
C9 C10 1.477(8)
C9 H9A 0.9700
C9 H9B 0.9700
C10 C15 1.373(9)
C10 C11 1.536(8)
C10 H10 0.9800
C11 C12 1.541(10)
C11 H11A 0.9700
C11 H11B 0.9700
C12 C13 1.392(11)
C12 H12A 0.9700
C12 H12B 0.9700
C13 C14 1.535(10)
C13 H13A 0.9700
C13 H13B 0.9700
C14 C15 1.541(9)
C14 H14A 0.9700
C14 H14B 0.9700
C15 H15A 0.9700
C15 H15B 0.9700
C16 C21 1.369(6)
C16 C17 1.398(7)
C17 C18 1.345(7)
C17 H17 0.9300
C18 C19 1.378(7)
C18 H18 0.9300
C19 C20 1.361(7)
C19 H19 0.9300
C20 C21 1.357(7)
C21 H21 0.9300
C22 C23 1.511(7)
C23 C24 1.519(7)
C23 C27 1.554(7)
C23 H23 0.9800
C24 C25 1.500(8)
C24 H24A 0.9700
C24 H24B 0.9700
C25 C26 1.513(7)
C25 H25A 0.9700
C25 H25B 0.9700
C26 C29 1.495(7)
C26 C27 1.526(7)
C26 H26 0.9800
C27 C28 1.514(7)
C27 H27 0.9800
C30 C31 1.503(7)
C30 H30A 0.9700
C30 H30B 0.9700
C31 C36 1.507(7)
C31 C32 1.524(7)
C31 H31 0.9800
C32 C33 1.509(8)
C32 H32A 0.9700
C32 H32B 0.9700
C33 C34 1.511(8)
C33 H33A 0.9700
C33 H33B 0.9700
C34 C35 1.521(8)
C34 H34A 0.9700
C34 H34B 0.9700
C35 C36 1.498(8)
C35 H35A 0.9700
C35 H35B 0.9700
C36 H36A 0.9700
C36 H36B 0.9700
C37 C38 1.357(8)
C37 C42 1.380(7)
C38 C39 1.375(8)
C38 H38 0.9300
C39 C40 1.350(8)
C40 C41 1.360(8)
C40 H40 0.9300
C41 C42 1.381(8)
C41 H41 0.9300
C42 H42 0.9300

loop_
_geom_hbond_atom_site_label_D
_geom_hbond_atom_site_label_H
_geom_hbond_atom_site_label_A
_geom_hbond_distance_DH
_geom_hbond_distance_HA
_geom_hbond_distance_DA
_geom_hbond_angle_DHA
_geom_hbond_site_symmetry_A
N3 H3 O1 0.85(5) 2.10(5) 2.881(6) 153(5) 2
N1 H1 O4 0.80(4) 2.17(4) 2.919(6) 155(4) 2_645

loop_
_geom_torsion_atom_site_label_1
_geom_torsion_atom_site_label_2
_geom_torsion_atom_site_label_3
_geom_torsion_atom_site_label_4
_geom_torsion
C16 N1 C1 O1 3.4(8)
C16 N1 C1 C2 -175.8(5)
O1 C1 C2 C3 42.0(6)
N1 C1 C2 C3 -138.7(4)
O1 C1 C2 C6 -75.4(6)
N1 C1 C2 C6 103.8(5)
C1 C2 C3 C4 -160.6(4)
C6 C2 C3 C4 -37.6(5)
C2 C3 C4 C5 41.0(5)
C3 C4 C5 C6 -29.0(5)
C3 C4 C5 C8 84.2(5)
C8 C5 C6 C7 8.3(5)
C4 C5 C6 C7 126.6(4)
C8 C5 C6 C2 -112.7(4)
C4 C5 C6 C2 5.6(5)
C1 C2 C6 C7 26.7(5)
C3 C2 C6 C7 -95.2(5)
C1 C2 C6 C5 141.2(4)
C3 C2 C6 C5 19.3(5)
C8 N2 C7 O2 -175.7(5)
C9 N2 C7 O2 2.3(8)
C8 N2 C7 C6 4.5(6)
C9 N2 C7 C6 -177.5(5)
C5 C6 C7 O2 172.0(6)
C2 C6 C7 O2 -72.9(7)
C5 C6 C7 N2 -8.2(5)
C2 C6 C7 N2 106.9(5)
C7 N2 C8 O3 -179.2(5)
C9 N2 C8 O3 2.9(8)
C7 N2 C8 C5 1.2(6)
C9 N2 C8 C5 -176.8(5)
C6 C5 C8 O3 174.2(5)
C4 C5 C8 O3 59.7(7)
C6 C5 C8 N2 -6.2(6)
C4 C5 C8 N2 -120.7(5)
C7 N2 C9 C10 -78.0(7)
C8 N2 C9 C10 99.7(7)
N2 C9 C10 C15 -42.9(9)
N2 C9 C10 C11 -176.5(5)
C15 C10 C11 C12 48.6(10)
C9 C10 C11 C12 -173.9(7)
C10 C11 C12 C13 -54.1(10)
C11 C12 C13 C14 57.6(11)
C12 C13 C14 C15 -53.5(11)
C9 C10 C15 C14 178.4(6)
C11 C10 C15 C14 -48.9(11)
C13 C14 C15 C10 50.1(10)
C1 N1 C16 C21 -27.7(8)
C1 N1 C16 C17 152.9(5)
C21 C16 C17 C18 -0.9(8)
N1 C16 C17 C18 178.5(5)
C16 C17 C18 C19 1.0(9)
C17 C18 C19 C20 -1.4(9)
C18 C19 C20 C21 1.7(9)
C18 C19 C20 Br1 -179.3(4)
C19 C20 C21 C16 -1.7(8)
Br1 C20 C21 C16 179.3(4)
N1 C16 C21 C20 -178.1(5)
C17 C16 C21 C20 1.3(7)
C37 N3 C22 O4 -2.0(9)
C37 N3 C22 C23 174.5(5)
O4 C22 C23 C24 -43.3(7)
N3 C22 C23 C24 140.2(5)
O4 C22 C23 C27 74.5(7)
N3 C22 C23 C27 -102.0(5)
C22 C23 C24 C25 160.6(4)
C27 C23 C24 C25 37.2(5)
C23 C24 C25 C26 -42.3(5)
C24 C25 C26 C29 -83.6(5)
C24 C25 C26 C27 31.0(5)
C29 C26 C27 C28 -7.9(5)
C25 C26 C27 C28 -128.1(4)
C29 C26 C27 C23 112.0(4)
C25 C26 C27 C23 -8.2(5)
C22 C23 C27 C28 -27.4(6)
C24 C23 C27 C28 96.1(5)
C22 C23 C27 C26 -141.0(4)
C24 C23 C27 C26 -17.4(5)
C29 N4 C28 O5 177.4(6)
C30 N4 C28 O5 -5.7(9)
C29 N4 C28 C27 -3.6(6)
C30 N4 C28 C27 173.3(4)
C26 C27 C28 O5 -173.9(6)
C23 C27 C28 O5 72.1(7)
C26 C27 C28 N4 7.3(6)
C23 C27 C28 N4 -106.8(5)
C28 N4 C29 O6 178.1(5)
C30 N4 C29 O6 1.2(8)
C28 N4 C29 C26 -1.7(6)
C30 N4 C29 C26 -178.7(4)
C25 C26 C29 O6 -57.7(7)
C27 C26 C29 O6 -173.6(5)
C25 C26 C29 N4 122.2(4)
C27 C26 C29 N4 6.2(5)
C28 N4 C30 C31 101.3(6)
C29 N4 C30 C31 -82.1(6)
N4 C30 C31 C36 -73.2(6)
N4 C30 C31 C32 165.2(4)
C30 C31 C32 C33 178.2(5)
C36 C31 C32 C33 54.4(6)
C31 C32 C33 C34 -58.0(7)
C32 C33 C34 C35 56.9(7)
C33 C34 C35 C36 -56.0(7)
C34 C35 C36 C31 55.5(7)
C30 C31 C36 C35 -175.4(5)
C32 C31 C36 C35 -53.0(6)
C22 N3 C37 C38 -152.7(5)
C22 N3 C37 C42 29.6(8)
C42 C37 C38 C39 -0.3(8)
N3 C37 C38 C39 -178.2(5)
C37 C38 C39 C40 0.8(8)
C37 C38 C39 Br2 177.9(4)
C38 C39 C40 C41 -1.1(9)
Br2 C39 C40 C41 -178.2(4)
C39 C40 C41 C42 1.0(9)
C38 C37 C42 C41 0.2(8)
N3 C37 C42 C41 177.9(5)
C40 C41 C42 C37 -0.6(8)
